data_7121553
loop_
_publ_author_name
'Ando, Naoki'
'Kushida, Tomokatsu'
'Yamaguchi, Shigehiro'

_publ_section_title
;
 A planarized B-phenyldibenzoborepin: Impacts of the structural constraint
 on its electronic properties and Lewis acidity
;
_journal_name_full 'Chemical Communications'
_journal_paper_doi 10.1039/C8CC02837K
_journal_year 2018
_chemical_formula_moiety 'C33 H33 B N2, C7 H8'
_chemical_formula_sum 'C40 H41 B N2'
_chemical_formula_weight 560.56
_chemical_name_systematic
;
?
;
_space_group_crystal_system monoclinic
_space_group_IT_number 14
_space_group_name_Hall '-P 2yn'
_space_group_name_H-M_alt 'P 1 21/n 1'
_symmetry_space_group_name_Hall '-P 2yn'
_symmetry_space_group_name_H-M 'P 1 21/n 1'
_atom_sites_solution_hydrogens geom
_audit_creation_method SHELXL-2017/1
_audit_update_record
;
2018-03-02 deposited with the CCDC.
2018-04-23 downloaded from the CCDC.
;
_cell_angle_alpha 90
_cell_angle_beta 108.3840(18)
_cell_angle_gamma 90
_cell_formula_units_Z 4
_cell_length_a 13.674(2)
_cell_length_b 16.498(3)
_cell_length_c 14.380(2)
_cell_measurement_reflns_used 8347
_cell_measurement_temperature 123(2)
_cell_measurement_theta_max 27.5
_cell_measurement_theta_min 3.1
_cell_volume 3078.5(8)
_computing_structure_refinement 'SHELXL-2017/1 (Sheldrick, 2017)'
_diffrn_ambient_temperature 123(2)
_diffrn_detector_area_resol_mean 28.5714
_diffrn_measured_fraction_theta_full 0.986
_diffrn_measured_fraction_theta_max 0.986
_diffrn_measurement_device_type
;
Saturn70 CCD (4x4 bin mode) with MicroMax-007
;
_diffrn_measurement_method 'profile data from \w-scans'
_diffrn_radiation_monochromator VariMax
_diffrn_radiation_source 'Sealed Tube'
_diffrn_radiation_type MoKa
_diffrn_radiation_wavelength 0.71075
_diffrn_reflns_av_R_equivalents 0.0301
_diffrn_reflns_av_unetI/netI 0.0256
_diffrn_reflns_Laue_measured_fraction_full 0.986
_diffrn_reflns_Laue_measured_fraction_max 0.986
_diffrn_reflns_limit_h_max 16
_diffrn_reflns_limit_h_min -16
_diffrn_reflns_limit_k_max 17
_diffrn_reflns_limit_k_min -19
_diffrn_reflns_limit_l_max 17
_diffrn_reflns_limit_l_min -17
_diffrn_reflns_number 19899
_diffrn_reflns_point_group_measured_fraction_full 0.986
_diffrn_reflns_point_group_measured_fraction_max 0.986
_diffrn_reflns_theta_full 24.996
_diffrn_reflns_theta_max 24.996
_diffrn_reflns_theta_min 3.052
_exptl_absorpt_coefficient_mu 0.069
_exptl_absorpt_correction_T_max 1.000
_exptl_absorpt_correction_T_min 0.940
_exptl_absorpt_correction_type multi-scan
_exptl_absorpt_process_details 'Jacobson, R. (1998) Private communication'
_exptl_crystal_colour colorless
_exptl_crystal_density_diffrn 1.209
_exptl_crystal_description plate
_exptl_crystal_F_000 1200
_exptl_crystal_size_max 0.400
_exptl_crystal_size_mid 0.400
_exptl_crystal_size_min 0.050
_refine_diff_density_max 0.233
_refine_diff_density_min -0.191
_refine_diff_density_rms 0.033
_refine_ls_extinction_method none
_refine_ls_goodness_of_fit_ref 1.035
_refine_ls_hydrogen_treatment none
_refine_ls_matrix_type full
_refine_ls_number_parameters 436
_refine_ls_number_reflns 5349
_refine_ls_number_restraints 0
_refine_ls_restrained_S_all 1.035
_refine_ls_R_factor_all 0.0476
_refine_ls_R_factor_gt 0.0395
_refine_ls_shift/su_max 0.001
_refine_ls_shift/su_mean 0.000
_refine_ls_structure_factor_coef Fsqd
_refine_ls_weighting_details 'w=1/[\s^2^(Fo^2^)+(0.0601P)^2^+0.6783P] where P=(Fo^2^+2Fc^2^)/3'
_refine_ls_weighting_scheme calc
_refine_ls_wR_factor_gt 0.0992
_refine_ls_wR_factor_ref 0.1059
_reflns_Friedel_coverage 0.000
_reflns_number_gt 4535
_reflns_number_total 5349
_reflns_threshold_expression 'I > 2\s(I)'
_cod_data_source_file c8cc02837k2.cif
_cod_data_source_block compound_2DMAP
_cod_depositor_comments
;
The following automatic conversions were performed:

'_exptl_absorpt_correction_type' value 'Multi-scan' changed to
'multi-scan' according to
/home/data/users/saulius/crontab/automatic-downloads/rss-feeds/RSC/lib/dictionaries/cif_core.dic
dictionary named 'cif_core.dic' version 2.4.2 from 2011-04-26.

Automatic conversion script
Id: cif_fix_values 4973 2017-02-22 13:04:09Z antanas 
;
_cod_original_cell_volume 3078.6(8)
_cod_database_code 7121553
_shelx_shelxl_version_number 2017/1
_shelx_space_group_comment
;
The symmetry employed for this shelxl refinement is uniquely defined
by the following loop, which should always be used as a source of
symmetry information in preference to the above space-group names.
They are only intended as comments.
;
_shelx_estimated_absorpt_t_min 0.973
_shelx_estimated_absorpt_t_max 0.997

loop_
_space_group_symop_operation_xyz
'x, y, z'
'-x+1/2, y+1/2, -z+1/2'
'-x, -y, -z'
'x-1/2, -y-1/2, z-1/2'

loop_
_atom_site_label
_atom_site_type_symbol
_atom_site_fract_x
_atom_site_fract_y
_atom_site_fract_z
_atom_site_U_iso_or_equiv
_atom_site_adp_type
_atom_site_occupancy
_atom_site_site_symmetry_order
_atom_site_calc_flag
_atom_site_refinement_flags_posn
_atom_site_refinement_flags_adp
_atom_site_refinement_flags_occupancy
_atom_site_disorder_assembly
_atom_site_disorder_group
B1 B 0.76845(11) 0.28250(8) 0.71666(10) 0.0191(3) Uani 1 1 d . . . . .
C1 C 0.80822(9) 0.31195(7) 0.62553(9) 0.0198(3) Uani 1 1 d . . . . .
C2 C 0.87743(9) 0.37766(7) 0.63768(9) 0.0212(3) Uani 1 1 d . . . . .
C3 C 0.92440(10) 0.39586(8) 0.56625(10) 0.0266(3) Uani 1 1 d . . . . .
H1 H 0.970380 0.440570 0.576564 0.032 Uiso 1 1 calc R U . . .
C4 C 0.90585(11) 0.35091(8) 0.48173(10) 0.0304(3) Uani 1 1 d . . . . .
H2 H 0.938952 0.363765 0.434608 0.037 Uiso 1 1 calc R U . . .
C5 C 0.83841(11) 0.28714(8) 0.46735(10) 0.0289(3) Uani 1 1 d . . . . .
H3 H 0.825372 0.255206 0.409737 0.035 Uiso 1 1 calc R U . . .
C6 C 0.78825(10) 0.26806(8) 0.53590(9) 0.0233(3) Uani 1 1 d . . . . .
C7 C 0.71294(10) 0.20301(8) 0.50286(9) 0.0248(3) Uani 1 1 d . . . . .
H4 H 0.725210 0.168397 0.454916 0.030 Uiso 1 1 calc R U . . .
C8 C 0.62996(10) 0.18344(7) 0.52790(9) 0.0237(3) Uani 1 1 d . . . . .
H5 H 0.588377 0.142953 0.487166 0.028 Uiso 1 1 calc R U . . .
C10 C 0.48654(10) 0.19036(8) 0.58843(10) 0.0266(3) Uani 1 1 d . . . . .
H6 H 0.448343 0.166573 0.527661 0.032 Uiso 1 1 calc R U . . .
C11 C 0.43974(10) 0.20341(8) 0.65830(11) 0.0295(3) Uani 1 1 d . . . . .
H7 H 0.368751 0.191393 0.645402 0.035 Uiso 1 1 calc R U . . .
C12 C 0.49777(10) 0.23444(8) 0.74810(10) 0.0266(3) Uani 1 1 d . . . . .
H8 H 0.466440 0.241315 0.797886 0.032 Uiso 1 1 calc R U . . .
C13 C 0.60133(10) 0.25601(7) 0.76774(9) 0.0213(3) Uani 1 1 d . . . . .
C15 C 0.78784(9) 0.35327(7) 0.79938(9) 0.0177(3) Uani 1 1 d . . . . .
C17 C 0.75537(10) 0.41009(7) 0.94392(9) 0.0223(3) Uani 1 1 d . . . . .
H9 H 0.719180 0.408262 0.990454 0.027 Uiso 1 1 calc R U . . .
C18 C 0.82552(10) 0.47156(7) 0.94886(9) 0.0237(3) Uani 1 1 d . . . . .
H10 H 0.839332 0.510641 0.999887 0.028 Uiso 1 1 calc R U . . .
C19 C 0.87501(10) 0.47575(7) 0.87966(9) 0.0221(3) Uani 1 1 d . . . . .
H11 H 0.923529 0.517820 0.883399 0.026 Uiso 1 1 calc R U . . .
C20 C 0.85514(9) 0.41881(7) 0.80325(9) 0.0189(3) Uani 1 1 d . . . . .
C21 C 0.90851(9) 0.43469(7) 0.72653(9) 0.0206(3) Uani 1 1 d . . . . .
C22 C 1.02661(10) 0.42982(9) 0.77598(10) 0.0303(3) Uani 1 1 d . . . . .
H12 H 1.047478 0.468012 0.830917 0.045 Uiso 1 1 calc R U . . .
H13 H 1.061473 0.443704 0.728122 0.045 Uiso 1 1 calc R U . . .
H14 H 1.045653 0.374651 0.800218 0.045 Uiso 1 1 calc R U . . .
C23 C 0.88073(11) 0.52197(8) 0.68764(10) 0.0262(3) Uani 1 1 d . . . . .
H15 H 0.805890 0.526534 0.657739 0.039 Uiso 1 1 calc R U . . .
H16 H 0.914595 0.534147 0.638505 0.039 Uiso 1 1 calc R U . . .
H17 H 0.904136 0.560470 0.742061 0.039 Uiso 1 1 calc R U . . .
C24 C 0.66243(10) 0.28176(8) 0.87278(9) 0.0226(3) Uani 1 1 d . . . . .
C25 C 0.72429(11) 0.20798(8) 0.92844(9) 0.0264(3) Uani 1 1 d . . . . .
H18 H 0.770443 0.188000 0.893454 0.040 Uiso 1 1 calc R U . . .
H19 H 0.676437 0.164825 0.932211 0.040 Uiso 1 1 calc R U . . .
H20 H 0.765040 0.224550 0.994800 0.040 Uiso 1 1 calc R U . . .
C26 C 0.59110(12) 0.30586(9) 0.93181(11) 0.0353(4) Uani 1 1 d . . . . .
H21 H 0.632661 0.320502 0.998639 0.053 Uiso 1 1 calc R U . . .
H22 H 0.546159 0.260126 0.934046 0.053 Uiso 1 1 calc R U . . .
H23 H 0.548899 0.352350 0.900468 0.053 Uiso 1 1 calc R U . . .
N1 N 0.84552(8) 0.20554(6) 0.76544(7) 0.0177(2) Uani 1 1 d . . . . .
C27 C 0.93824(9) 0.21617(7) 0.83413(9) 0.0210(3) Uani 1 1 d . . . . .
H24 H 0.959525 0.270021 0.853893 0.025 Uiso 1 1 calc R U . . .
C28 C 1.00343(10) 0.15428(8) 0.87701(9) 0.0224(3) Uani 1 1 d . . . . .
H25 H 1.067469 0.165912 0.925317 0.027 Uiso 1 1 calc R U . . .
C29 C 0.97590(10) 0.07322(7) 0.84975(9) 0.0208(3) Uani 1 1 d . . . . .
C31 C 0.81889(9) 0.12797(7) 0.73898(9) 0.0199(3) Uani 1 1 d . . . . .
H27 H 0.754355 0.118430 0.690418 0.024 Uiso 1 1 calc R U . . .
N2 N 1.03800(8) 0.01038(6) 0.89038(8) 0.0274(3) Uani 1 1 d . . . . .
C16 C 0.73715(9) 0.35084(7) 0.87157(9) 0.0193(3) Uani 1 1 d . . . . .
C9 C 0.59010(10) 0.21154(7) 0.60507(9) 0.0213(3) Uani 1 1 d . . . . .
C14 C 0.64982(9) 0.24882(7) 0.69405(9) 0.0194(3) Uani 1 1 d . . . . .
C30 C 0.87902(10) 0.06248(7) 0.77772(9) 0.0211(3) Uani 1 1 d . . . . .
H26 H 0.855548 0.009441 0.756109 0.025 Uiso 1 1 calc R U . . .
C32 C 1.14106(11) 0.02357(9) 0.95814(11) 0.0367(4) Uani 1 1 d . . . . .
H28 H 1.181891 0.054387 0.925256 0.055 Uiso 1 1 calc R U . . .
H29 H 1.174192 -0.028847 0.979672 0.055 Uiso 1 1 calc R U . . .
H30 H 1.136524 0.054041 1.015132 0.055 Uiso 1 1 calc R U . . .
C33 C 1.00893(12) -0.07223(8) 0.85748(12) 0.0376(4) Uani 1 1 d . . . . .
H31 H 0.939620 -0.083584 0.860410 0.056 Uiso 1 1 calc R U . . .
H32 H 1.058105 -0.110269 0.899997 0.056 Uiso 1 1 calc R U . . .
H33 H 1.009523 -0.078441 0.789881 0.056 Uiso 1 1 calc R U . . .
C34 C 0.1861(3) -0.0524(3) 0.6852(4) 0.0809(15) Uani 0.567(4) 1 d . . P A 1
H34 H 0.207836 -0.069680 0.753889 0.121 Uiso 0.567(4) 1 calc R U P A 1
H35 H 0.245888 -0.051835 0.661444 0.121 Uiso 0.567(4) 1 calc R U P A 1
H36 H 0.134293 -0.090152 0.645643 0.121 Uiso 0.567(4) 1 calc R U P A 1
C35 C 0.1406(2) 0.03148(13) 0.6770(2) 0.0461(9) Uani 0.567(4) 1 d G . P A 1
C36 C 0.0373(2) 0.04148(14) 0.6234(2) 0.041(2) Uani 0.567(4) 1 d G . P A 1
H37 H -0.003067 -0.004054 0.593678 0.049 Uiso 0.567(4) 1 calc R U P A 1
C37 C -0.00710(17) 0.11812(16) 0.6133(2) 0.0434(11) Uani 0.567(4) 1 d G . P A 1
H38 H -0.077761 0.124954 0.576684 0.052 Uiso 0.567(4) 1 calc R U P A 1
C38 C 0.0519(2) 0.18475(13) 0.65676(19) 0.0500(10) Uani 0.567(4) 1 d G . P A 1
H39 H 0.021581 0.237122 0.649863 0.060 Uiso 0.567(4) 1 calc R U P A 1
C39 C 0.1553(2) 0.17474(14) 0.7103(3) 0.0616(15) Uani 0.567(4) 1 d G . P A 1
H40 H 0.195619 0.220282 0.740035 0.074 Uiso 0.567(4) 1 calc R U P A 1
C40 C 0.19966(17) 0.09811(17) 0.7204(3) 0.0482(17) Uani 0.567(4) 1 d G . P A 1
H41 H 0.270315 0.091274 0.757031 0.058 Uiso 0.567(4) 1 calc R U P A 1
C41 C 0.1417(4) 0.2406(3) 0.7064(4) 0.0621(14) Uani 0.433(4) 1 d . . P A 2
H42 H 0.149017 0.251885 0.775196 0.093 Uiso 0.433(4) 1 calc R U P A 2
H43 H 0.080159 0.268023 0.664098 0.093 Uiso 0.433(4) 1 calc R U P A 2
H44 H 0.202667 0.260326 0.691551 0.093 Uiso 0.433(4) 1 calc R U P A 2
C42 C 0.1313(3) 0.15140(18) 0.6888(3) 0.0390(13) Uani 0.433(4) 1 d G . P A 2
C43 C 0.2162(2) 0.1004(2) 0.7217(4) 0.061(3) Uani 0.433(4) 1 d G . P A 2
H45 H 0.281585 0.122058 0.757578 0.073 Uiso 0.433(4) 1 calc R U P A 2
C44 C 0.2054(2) 0.0178(2) 0.7021(3) 0.0610(15) Uani 0.433(4) 1 d G . P A 2
H46 H 0.263382 -0.016987 0.724532 0.073 Uiso 0.433(4) 1 calc R U P A 2
C45 C 0.1096(3) -0.01379(17) 0.6496(3) 0.0646(16) Uani 0.433(4) 1 d G . P A 2
H47 H 0.102250 -0.070238 0.636144 0.078 Uiso 0.433(4) 1 calc R U P A 2
C46 C 0.0247(2) 0.0372(2) 0.6167(4) 0.063(3) Uani 0.433(4) 1 d G . P A 2
H48 H -0.040681 0.015556 0.580800 0.075 Uiso 0.433(4) 1 calc R U P A 2
C47 C 0.0355(2) 0.1198(2) 0.6363(3) 0.0458(16) Uani 0.433(4) 1 d G . P A 2
H49 H -0.022480 0.154601 0.613844 0.055 Uiso 0.433(4) 1 calc R U P A 2

loop_
_atom_site_aniso_label
_atom_site_aniso_U_11
_atom_site_aniso_U_22
_atom_site_aniso_U_33
_atom_site_aniso_U_23
_atom_site_aniso_U_13
_atom_site_aniso_U_12
B1 0.0193(7) 0.0159(7) 0.0204(7) 0.0000(5) 0.0038(6) 0.0023(5)
C1 0.0198(6) 0.0168(6) 0.0207(6) 0.0012(5) 0.0033(5) 0.0054(5)
C2 0.0206(6) 0.0195(6) 0.0222(6) 0.0031(5) 0.0049(5) 0.0050(5)
C3 0.0276(7) 0.0245(7) 0.0296(7) 0.0034(5) 0.0118(6) 0.0013(6)
C4 0.0365(8) 0.0316(8) 0.0279(7) 0.0041(6) 0.0169(6) 0.0045(6)
C5 0.0370(8) 0.0285(7) 0.0221(7) -0.0008(5) 0.0104(6) 0.0059(6)
C6 0.0272(7) 0.0205(6) 0.0205(6) 0.0017(5) 0.0051(5) 0.0065(5)
C7 0.0322(7) 0.0211(6) 0.0176(6) -0.0026(5) 0.0030(5) 0.0057(6)
C8 0.0284(7) 0.0166(6) 0.0194(6) -0.0016(5) -0.0020(5) 0.0017(5)
C10 0.0240(7) 0.0213(7) 0.0270(7) 0.0009(5) -0.0028(6) -0.0023(5)
C11 0.0189(7) 0.0269(7) 0.0379(8) 0.0052(6) 0.0022(6) -0.0038(5)
C12 0.0238(7) 0.0242(7) 0.0321(7) 0.0039(6) 0.0091(6) -0.0004(5)
C13 0.0225(7) 0.0140(6) 0.0264(7) 0.0013(5) 0.0064(5) 0.0000(5)
C15 0.0165(6) 0.0153(6) 0.0189(6) 0.0026(5) 0.0020(5) 0.0032(5)
C17 0.0252(7) 0.0210(6) 0.0202(6) 0.0005(5) 0.0065(5) 0.0027(5)
C18 0.0299(7) 0.0169(6) 0.0204(6) -0.0033(5) 0.0025(5) 0.0010(5)
C19 0.0230(7) 0.0163(6) 0.0239(7) -0.0001(5) 0.0031(5) -0.0027(5)
C20 0.0172(6) 0.0163(6) 0.0197(6) 0.0015(5) 0.0009(5) 0.0023(5)
C21 0.0193(6) 0.0177(6) 0.0235(6) 0.0014(5) 0.0048(5) -0.0011(5)
C22 0.0227(7) 0.0372(8) 0.0296(7) 0.0028(6) 0.0062(6) -0.0025(6)
C23 0.0329(8) 0.0194(7) 0.0273(7) 0.0015(5) 0.0111(6) -0.0019(6)
C24 0.0250(7) 0.0205(6) 0.0246(7) -0.0028(5) 0.0112(5) -0.0037(5)
C25 0.0357(8) 0.0224(7) 0.0203(6) 0.0003(5) 0.0079(6) -0.0066(6)
C26 0.0376(8) 0.0363(8) 0.0388(8) -0.0104(6) 0.0217(7) -0.0104(7)
N1 0.0197(5) 0.0161(5) 0.0166(5) -0.0006(4) 0.0046(4) -0.0014(4)
C27 0.0229(7) 0.0173(6) 0.0206(6) -0.0018(5) 0.0036(5) -0.0021(5)
C28 0.0205(6) 0.0212(6) 0.0216(6) -0.0011(5) 0.0010(5) -0.0010(5)
C29 0.0227(7) 0.0199(6) 0.0195(6) 0.0014(5) 0.0062(5) 0.0009(5)
C31 0.0207(6) 0.0191(6) 0.0187(6) -0.0018(5) 0.0046(5) -0.0027(5)
N2 0.0262(6) 0.0181(6) 0.0307(6) 0.0010(5) -0.0016(5) 0.0029(5)
C16 0.0190(6) 0.0160(6) 0.0206(6) 0.0004(5) 0.0032(5) 0.0027(5)
C9 0.0223(7) 0.0141(6) 0.0228(6) 0.0026(5) 0.0004(5) 0.0013(5)
C14 0.0207(7) 0.0123(6) 0.0228(6) 0.0016(5) 0.0032(5) 0.0025(5)
C30 0.0238(7) 0.0158(6) 0.0228(6) -0.0015(5) 0.0062(5) -0.0021(5)
C32 0.0301(8) 0.0299(8) 0.0395(8) 0.0019(6) -0.0039(6) 0.0071(6)
C33 0.0390(9) 0.0190(7) 0.0451(9) 0.0010(6) -0.0005(7) 0.0044(6)
C34 0.047(2) 0.059(3) 0.139(4) 0.003(3) 0.031(2) 0.013(2)
C35 0.035(2) 0.049(2) 0.059(2) 0.0037(17) 0.0207(18) 0.0041(17)
C36 0.032(3) 0.055(5) 0.038(3) 0.005(3) 0.016(2) -0.005(3)
C37 0.042(3) 0.052(2) 0.042(2) 0.0091(16) 0.022(2) -0.0003(17)
C38 0.075(3) 0.051(2) 0.0338(16) 0.0060(15) 0.0311(17) 0.0130(19)
C39 0.080(3) 0.059(3) 0.040(2) -0.006(2) 0.011(2) -0.007(3)
C40 0.035(2) 0.053(4) 0.046(4) 0.004(3) -0.002(2) -0.001(2)
C41 0.084(4) 0.053(3) 0.055(3) 0.003(2) 0.031(3) 0.011(3)
C42 0.039(3) 0.054(3) 0.028(2) 0.002(2) 0.016(2) 0.002(3)
C43 0.056(4) 0.081(8) 0.048(6) 0.004(5) 0.019(3) 0.002(4)
C44 0.036(3) 0.067(4) 0.082(4) 0.004(3) 0.021(3) 0.008(3)
C45 0.051(3) 0.052(3) 0.096(4) -0.003(3) 0.030(3) -0.005(3)
C46 0.043(4) 0.073(8) 0.075(7) -0.005(5) 0.024(4) 0.006(5)
C47 0.030(3) 0.083(4) 0.028(2) 0.002(2) 0.016(2) -0.006(3)

loop_
_atom_type_symbol
_atom_type_description
_atom_type_scat_dispersion_real
_atom_type_scat_dispersion_imag
_atom_type_scat_source
C C 0.0033 0.0016 'International Tables Vol C Tables 4.2.6.8 and 6.1.1.4'
H H 0.0000 0.0000 'International Tables Vol C Tables 4.2.6.8 and 6.1.1.4'
B B 0.0013 0.0007 'International Tables Vol C Tables 4.2.6.8 and 6.1.1.4'
N N 0.0061 0.0033 'International Tables Vol C Tables 4.2.6.8 and 6.1.1.4'

loop_
_geom_angle_atom_site_label_1
_geom_angle_atom_site_label_2
_geom_angle_atom_site_label_3
_geom_angle
C15 B1 C1 110.63(10)
C15 B1 C14 108.03(10)
C1 B1 C14 119.70(10)
C15 B1 N1 107.75(9)
C1 B1 N1 103.77(9)
C14 B1 N1 106.27(9)
C2 C1 C6 115.51(12)
C2 C1 B1 120.36(11)
C6 C1 B1 123.57(11)
C3 C2 C1 121.08(12)
C3 C2 C21 114.03(11)
C1 C2 C21 124.89(11)
C4 C3 C2 122.05(13)
C4 C3 H1 119.0
C2 C3 H1 119.0
C5 C4 C3 118.31(13)
C5 C4 H2 120.8
C3 C4 H2 120.8
C4 C5 C6 121.39(13)
C4 C5 H3 119.3
C6 C5 H3 119.3
C5 C6 C1 121.60(12)
C5 C6 C7 112.79(11)
C1 C6 C7 125.55(12)
C8 C7 C6 131.54(12)
C8 C7 H4 114.2
C6 C7 H4 114.2
C7 C8 C9 133.05(12)
C7 C8 H5 113.5
C9 C8 H5 113.5
C11 C10 C9 121.06(12)
C11 C10 H6 119.5
C9 C10 H6 119.5
C10 C11 C12 118.73(12)
C10 C11 H7 120.6
C12 C11 H7 120.6
C11 C12 C13 121.90(13)
C11 C12 H8 119.0
C13 C12 H8 119.0
C12 C13 C14 120.56(12)
C12 C13 C24 118.04(11)
C14 C13 C24 121.26(11)
C20 C15 C16 117.14(11)
C20 C15 B1 122.20(11)
C16 C15 B1 120.66(10)
C18 C17 C16 120.76(12)
C18 C17 H9 119.6
C16 C17 H9 119.6
C19 C18 C17 119.56(12)
C19 C18 H10 120.2
C17 C18 H10 120.2
C18 C19 C20 121.07(12)
C18 C19 H11 119.5
C20 C19 H11 119.5
C19 C20 C15 120.42(12)
C19 C20 C21 115.60(11)
C15 C20 C21 123.96(11)
C20 C21 C2 115.26(10)
C20 C21 C22 109.06(10)
C2 C21 C22 109.00(10)
C20 C21 C23 107.59(10)
C2 C21 C23 107.31(10)
C22 C21 C23 108.41(10)
C21 C22 H12 109.5
C21 C22 H13 109.5
H12 C22 H13 109.5
C21 C22 H14 109.5
H12 C22 H14 109.5
H13 C22 H14 109.5
C21 C23 H15 109.5
C21 C23 H16 109.5
H15 C23 H16 109.5
C21 C23 H17 109.5
H15 C23 H17 109.5
H16 C23 H17 109.5
C26 C24 C16 110.83(10)
C26 C24 C13 111.84(11)
C16 C24 C13 110.58(10)
C26 C24 C25 104.84(11)
C16 C24 C25 109.37(10)
C13 C24 C25 109.19(10)
C24 C25 H18 109.5
C24 C25 H19 109.5
H18 C25 H19 109.5
C24 C25 H20 109.5
H18 C25 H20 109.5
H19 C25 H20 109.5
C24 C26 H21 109.5
C24 C26 H22 109.5
H21 C26 H22 109.5
C24 C26 H23 109.5
H21 C26 H23 109.5
H22 C26 H23 109.5
C27 N1 C31 115.86(10)
C27 N1 B1 122.33(10)
C31 N1 B1 121.81(10)
N1 C27 C28 124.11(11)
N1 C27 H24 117.9
C28 C27 H24 117.9
C27 C28 C29 120.23(11)
C27 C28 H25 119.9
C29 C28 H25 119.9
N2 C29 C28 122.08(11)
N2 C29 C30 122.51(11)
C28 C29 C30 115.41(11)
N1 C31 C30 124.06(11)
N1 C31 H27 118.0
C30 C31 H27 118.0
C29 N2 C32 121.27(11)
C29 N2 C33 120.52(11)
C32 N2 C33 117.71(11)
C17 C16 C15 120.91(11)
C17 C16 C24 118.43(11)
C15 C16 C24 120.65(10)
C10 C9 C14 121.53(12)
C10 C9 C8 112.97(11)
C14 C9 C8 125.17(11)
C13 C14 C9 115.87(11)
C13 C14 B1 119.12(11)
C9 C14 B1 125.00(11)
C31 C30 C29 120.33(11)
C31 C30 H26 119.8
C29 C30 H26 119.8
N2 C32 H28 109.5
N2 C32 H29 109.5
H28 C32 H29 109.5
N2 C32 H30 109.5
H28 C32 H30 109.5
H29 C32 H30 109.5
N2 C33 H31 109.5
N2 C33 H32 109.5
H31 C33 H32 109.5
N2 C33 H33 109.5
H31 C33 H33 109.5
H32 C33 H33 109.5
C35 C34 H34 109.5
C35 C34 H35 109.5
H34 C34 H35 109.5
C35 C34 H36 109.5
H34 C34 H36 109.5
H35 C34 H36 109.5
C36 C35 C40 120.0
C36 C35 C34 118.4(2)
C40 C35 C34 121.6(2)
C37 C36 C35 120.0
C37 C36 H37 120.0
C35 C36 H37 120.0
C36 C37 C38 120.0
C36 C37 H38 120.0
C38 C37 H38 120.0
C39 C38 C37 120.0
C39 C38 H39 120.0
C37 C38 H39 120.0
C40 C39 C38 120.0
C40 C39 H40 120.0
C38 C39 H40 120.0
C39 C40 C35 120.0
C39 C40 H41 120.0
C35 C40 H41 120.0
C42 C41 H42 109.5
C42 C41 H43 109.5
H42 C41 H43 109.5
C42 C41 H44 109.5
H42 C41 H44 109.5
H43 C41 H44 109.5
C43 C42 C47 120.0
C43 C42 C41 120.9(3)
C47 C42 C41 119.0(3)
C44 C43 C42 120.0
C44 C43 H45 120.0
C42 C43 H45 120.0
C43 C44 C45 120.0
C43 C44 H46 120.0
C45 C44 H46 120.0
C46 C45 C44 120.0
C46 C45 H47 120.0
C44 C45 H47 120.0
C45 C46 C47 120.0
C45 C46 H48 120.0
C47 C46 H48 120.0
C46 C47 C42 120.0
C46 C47 H49 120.0
C42 C47 H49 120.0

loop_
_geom_bond_atom_site_label_1
_geom_bond_atom_site_label_2
_geom_bond_distance
B1 C15 1.6277(18)
B1 C1 1.6427(19)
B1 C14 1.6472(19)
B1 N1 1.6579(16)
C1 C2 1.4132(18)
C1 C6 1.4277(18)
C2 C3 1.4050(18)
C2 C21 1.5349(18)
C3 C4 1.377(2)
C3 H1 0.9500
C4 C5 1.371(2)
C4 H2 0.9500
C5 C6 1.4029(19)
C5 H3 0.9500
C6 C7 1.4592(19)
C7 C8 1.3339(19)
C7 H4 0.9500
C8 C9 1.4577(19)
C8 H5 0.9500
C10 C11 1.368(2)
C10 C9 1.4040(19)
C10 H6 0.9500
C11 C12 1.383(2)
C11 H7 0.9500
C12 C13 1.3998(18)
C12 H8 0.9500
C13 C14 1.4212(18)
C13 C24 1.5375(18)
C15 C20 1.4096(17)
C15 C16 1.4190(17)
C17 C18 1.3823(19)
C17 C16 1.3915(17)
C17 H9 0.9500
C18 C19 1.3702(18)
C18 H10 0.9500
C19 C20 1.4055(17)
C19 H11 0.9500
C20 C21 1.5252(17)
C21 C22 1.5478(18)
C21 C23 1.5480(17)
C22 H12 0.9800
C22 H13 0.9800
C22 H14 0.9800
C23 H15 0.9800
C23 H16 0.9800
C23 H17 0.9800
C24 C26 1.5338(18)
C24 C16 1.5345(17)
C24 C25 1.5526(18)
C25 H18 0.9800
C25 H19 0.9800
C25 H20 0.9800
C26 H21 0.9800
C26 H22 0.9800
C26 H23 0.9800
N1 C27 1.3506(16)
N1 C31 1.3519(16)
C27 C28 1.3678(18)
C27 H24 0.9500
C28 C29 1.4110(18)
C28 H25 0.9500
C29 N2 1.3506(16)
C29 C30 1.4120(18)
C31 C30 1.3656(18)
C31 H27 0.9500
N2 C32 1.4549(18)
N2 C33 1.4564(18)
C9 C14 1.4224(17)
C30 H26 0.9500
C32 H28 0.9800
C32 H29 0.9800
C32 H30 0.9800
C33 H31 0.9800
C33 H32 0.9800
C33 H33 0.9800
C34 C35 1.506(5)
C34 H34 0.9800
C34 H35 0.9800
C34 H36 0.9800
C35 C36 1.3900
C35 C40 1.3900
C36 C37 1.3900
C36 H37 0.9500
C37 C38 1.3900
C37 H38 0.9500
C38 C39 1.3900
C38 H39 0.9500
C39 C40 1.3900
C39 H40 0.9500
C40 H41 0.9500
C41 C42 1.492(6)
C41 H42 0.9800
C41 H43 0.9800
C41 H44 0.9800
C42 C43 1.3900
C42 C47 1.3900
C43 C44 1.3900
C43 H45 0.9500
C44 C45 1.3900
C44 H46 0.9500
C45 C46 1.3900
C45 H47 0.9500
C46 C47 1.3900
C46 H48 0.9500
C47 H49 0.9500

loop_
_geom_torsion_atom_site_label_1
_geom_torsion_atom_site_label_2
_geom_torsion_atom_site_label_3
_geom_torsion_atom_site_label_4
_geom_torsion
C15 B1 C1 C2 18.22(15)
C14 B1 C1 C2 144.76(11)
N1 B1 C1 C2 -97.09(12)
C15 B1 C1 C6 -170.68(11)
C14 B1 C1 C6 -44.14(16)
N1 B1 C1 C6 74.00(13)
C6 C1 C2 C3 -1.59(17)
B1 C1 C2 C3 170.19(11)
C6 C1 C2 C21 178.45(11)
B1 C1 C2 C21 -9.77(18)
C1 C2 C3 C4 -0.2(2)
C21 C2 C3 C4 179.75(12)
C2 C3 C4 C5 0.7(2)
C3 C4 C5 C6 0.7(2)
C4 C5 C6 C1 -2.6(2)
C4 C5 C6 C7 174.77(12)
C2 C1 C6 C5 2.97(17)
B1 C1 C6 C5 -168.52(11)
C2 C1 C6 C7 -174.06(11)
B1 C1 C6 C7 14.45(19)
C5 C6 C7 C8 -156.59(14)
C1 C6 C7 C8 20.7(2)
C6 C7 C8 C9 -9.4(2)
C9 C10 C11 C12 -3.1(2)
C10 C11 C12 C13 2.8(2)
C11 C12 C13 C14 1.89(19)
C11 C12 C13 C24 -173.89(12)
C1 B1 C15 C20 -16.50(15)
C14 B1 C15 C20 -149.28(11)
N1 B1 C15 C20 96.30(13)
C1 B1 C15 C16 163.84(10)
C14 B1 C15 C16 31.06(14)
N1 B1 C15 C16 -83.37(13)
C16 C17 C18 C19 2.27(18)
C17 C18 C19 C20 0.41(18)
C18 C19 C20 C15 -3.57(18)
C18 C19 C20 C21 174.99(11)
C16 C15 C20 C19 3.90(16)
B1 C15 C20 C19 -175.77(11)
C16 C15 C20 C21 -174.54(10)
B1 C15 C20 C21 5.79(17)
C19 C20 C21 C2 -173.68(10)
C15 C20 C21 C2 4.83(17)
C19 C20 C21 C22 63.37(14)
C15 C20 C21 C22 -118.12(13)
C19 C20 C21 C23 -54.02(14)
C15 C20 C21 C23 124.48(12)
C3 C2 C21 C20 177.40(10)
C1 C2 C21 C20 -2.64(17)
C3 C2 C21 C22 -59.62(14)
C1 C2 C21 C22 120.34(13)
C3 C2 C21 C23 57.59(14)
C1 C2 C21 C23 -122.46(13)
C12 C13 C24 C26 -18.53(16)
C14 C13 C24 C26 165.71(11)
C12 C13 C24 C16 -142.57(11)
C14 C13 C24 C16 41.68(15)
C12 C13 C24 C25 97.04(13)
C14 C13 C24 C25 -78.72(14)
C15 B1 N1 C27 -31.03(15)
C1 B1 N1 C27 86.30(13)
C14 B1 N1 C27 -146.62(11)
C15 B1 N1 C31 148.67(11)
C1 B1 N1 C31 -93.99(12)
C14 B1 N1 C31 33.09(14)
C31 N1 C27 C28 -0.57(18)
B1 N1 C27 C28 179.14(12)
N1 C27 C28 C29 0.5(2)
C27 C28 C29 N2 -179.93(12)
C27 C28 C29 C30 -0.27(18)
C27 N1 C31 C30 0.50(18)
B1 N1 C31 C30 -179.22(11)
C28 C29 N2 C32 -5.7(2)
C30 C29 N2 C32 174.63(13)
C28 C29 N2 C33 -177.42(13)
C30 C29 N2 C33 3.0(2)
C18 C17 C16 C15 -1.81(18)
C18 C17 C16 C24 177.02(11)
C20 C15 C16 C17 -1.28(17)
B1 C15 C16 C17 178.40(11)
C20 C15 C16 C24 179.91(11)
B1 C15 C16 C24 -0.41(16)
C26 C24 C16 C17 20.45(16)
C13 C24 C16 C17 145.07(11)
C25 C24 C16 C17 -94.65(13)
C26 C24 C16 C15 -160.72(11)
C13 C24 C16 C15 -36.10(15)
C25 C24 C16 C15 84.18(13)
C11 C10 C9 C14 -1.32(19)
C11 C10 C9 C8 172.41(12)
C7 C8 C9 C10 163.79(14)
C7 C8 C9 C14 -22.8(2)
C12 C13 C14 C9 -5.99(17)
C24 C13 C14 C9 169.67(11)
C12 C13 C14 B1 174.49(11)
C24 C13 C14 B1 -9.86(17)
C10 C9 C14 C13 5.76(17)
C8 C9 C14 C13 -167.17(11)
C10 C9 C14 B1 -174.75(11)
C8 C9 C14 B1 12.32(19)
C15 B1 C14 C13 -25.68(14)
C1 B1 C14 C13 -153.43(11)
N1 B1 C14 C13 89.71(12)
C15 B1 C14 C9 154.84(11)
C1 B1 C14 C9 27.10(17)
N1 B1 C14 C9 -89.76(13)
N1 C31 C30 C29 -0.34(19)
N2 C29 C30 C31 179.86(12)
C28 C29 C30 C31 0.20(18)
C40 C35 C36 C37 0.0
C34 C35 C36 C37 -179.3(3)
C35 C36 C37 C38 0.0
C36 C37 C38 C39 0.0
C37 C38 C39 C40 0.0
C38 C39 C40 C35 0.0
C36 C35 C40 C39 0.0
C34 C35 C40 C39 179.3(3)
C47 C42 C43 C44 0.0
C41 C42 C43 C44 -178.2(4)
C42 C43 C44 C45 0.0
C43 C44 C45 C46 0.0
C44 C45 C46 C47 0.0
C45 C46 C47 C42 0.0
C43 C42 C47 C46 0.0
C41 C42 C47 C46 178.2(4)
